data_2202422
loop_
_publ_author_name
'de Koning, Charles B.'
'Fernandes, Manuel A.'
'Li, Lap K.'
'Michael, Joseph P.'
'van Otterlo, Willem A. L.'

_publ_section_title
;
 5,8-Dimethoxy-3-methylisochroman
;
_journal_issue 7
_journal_name_full 'Acta Crystallographica Section E'
_journal_page_first o992
_journal_page_last o993
_journal_paper_doi 10.1107/S1600536803013151
_journal_volume 59
_journal_year 2003
_chemical_formula_iupac 'C12 H16 O3'
_chemical_formula_moiety 'C12 H16 O3'
_chemical_formula_sum 'C12 H16 O3'
_chemical_formula_weight 208.25
_chemical_melting_point 346.5(5)
_chemical_name_systematic
;
5,8-Dimethoxy-3-methyl-1H-isochroman
;
_space_group_IT_number 14
_symmetry_cell_setting monoclinic
_symmetry_space_group_name_Hall '-P 2ybc'
_symmetry_space_group_name_H-M 'P 1 21/c 1'
_cell_angle_alpha 90.00
_cell_angle_beta 101.633(2)
_cell_angle_gamma 90.00
_cell_formula_units_Z 4
_cell_length_a 13.2543(15)
_cell_length_b 5.9923(7)
_cell_length_c 14.5744(17)
_cell_measurement_reflns_used 701
_cell_measurement_temperature 293(2)
_cell_measurement_theta_max 23.24
_cell_measurement_theta_min 3.14
_cell_volume 1133.8(2)
_computing_cell_refinement 'SAINT (Bruker, 1999)'
_computing_data_collection 'SMART-NT (Bruker, 1998)'
_computing_data_reduction SAINT
_computing_molecular_graphics 'PLATON (Spek, 1990)'
_computing_publication_material SHELXTL
_computing_structure_refinement SHELXTL
_computing_structure_solution 'SHELXTL (Bruker, 1999)'
_diffrn_ambient_temperature 293(2)
_diffrn_measured_fraction_theta_full 0.998
_diffrn_measured_fraction_theta_max 0.998
_diffrn_measurement_device_type 'Bruker SMART CCD area-detector'
_diffrn_measurement_method '\f and \w'
_diffrn_radiation_monochromator graphite
_diffrn_radiation_source 'fine-focus sealed tube'
_diffrn_radiation_type MoK\a
_diffrn_radiation_wavelength 0.71073
_diffrn_reflns_av_R_equivalents 0.0485
_diffrn_reflns_av_sigmaI/netI 0.0384
_diffrn_reflns_limit_h_max 16
_diffrn_reflns_limit_h_min -16
_diffrn_reflns_limit_k_max 7
_diffrn_reflns_limit_k_min -7
_diffrn_reflns_limit_l_max 15
_diffrn_reflns_limit_l_min -17
_diffrn_reflns_number 6472
_diffrn_reflns_theta_full 26.00
_diffrn_reflns_theta_max 26.00
_diffrn_reflns_theta_min 1.57
_diffrn_standards_number 0
_exptl_absorpt_coefficient_mu 0.087
_exptl_absorpt_correction_T_max 0.9854
_exptl_absorpt_correction_T_min 0.9745
_exptl_absorpt_correction_type multi-scan
_exptl_absorpt_process_details '(SADABS; Bruker, 1999)'
_exptl_crystal_colour Colourless
_exptl_crystal_density_diffrn 1.220
_exptl_crystal_density_method 'not measured'
_exptl_crystal_description Block
_exptl_crystal_F_000 448
_exptl_crystal_size_max 0.30
_exptl_crystal_size_mid 0.26
_exptl_crystal_size_min 0.17
_refine_diff_density_max 0.171
_refine_diff_density_min -0.214
_refine_ls_extinction_coef 0.028(7)
_refine_ls_extinction_expression Fc^*^=kFc[1+0.001xFc^2^\l^3^/sin(2\q)]^-1/4^
_refine_ls_extinction_method SHELXL97
_refine_ls_goodness_of_fit_ref 1.030
_refine_ls_hydrogen_treatment constr
_refine_ls_matrix_type full
_refine_ls_number_parameters 140
_refine_ls_number_reflns 2219
_refine_ls_number_restraints 0
_refine_ls_restrained_S_all 1.030
_refine_ls_R_factor_all 0.0824
_refine_ls_R_factor_gt 0.0556
_refine_ls_shift/su_max 0.001
_refine_ls_shift/su_mean 0.000
_refine_ls_structure_factor_coef Fsqd
_refine_ls_weighting_details 'calc w = 1/[\s^2^(Fo^2^)+(0.1085P)^2^] where P = (Fo^2^+2Fc^2^)/3'
_refine_ls_weighting_scheme calc
_refine_ls_wR_factor_ref 0.1788
_reflns_number_gt 1431
_reflns_number_total 2219
_reflns_threshold_expression I>2\s(I)
_cod_data_source_file cf6261.cif
_cod_data_source_block 2
_cod_depositor_comments
;
The following automatic conversions were performed:
'_symmetry_cell_setting' value 'Monoclinic' changed to 'monoclinic'
according to '/home/saulius/struct/CIF-dictionaries/cif_core.dic'
dictionary named 'cif_core.dic' version 2.4.1 from 2010-06-29.

Automatic conversion script
Id: cif_fix_enum 1527 2010-12-29 10:47:43Z saulius 

The following automatic conversions were performed:

'_chemical_melting_point' value '346-347' was changed to '346.5(5)' -
the average value was taken and precision was estimated.

Automatic conversion script
Id: cif_fix_values 1646 2011-03-28 12:23:43Z adriana 

The following automatic conversions were performed:

'_chemical_melting_point' value '346-347' was changed to '346.5(5)' -
the average value was taken and precision was
estimated.

'_symmetry_cell_setting' value 'Monoclinic' changed to
'monoclinic' according to
/home/saulius/struct/CIF-dictionaries/cif_core.dic dictionary named
'cif_core.dic' version 2.4.1 from 2010-06-29.

Automatic conversion script
Id: cif_fix_values 1715 2011-07-08 13:25:40Z adriana 
;
_cod_original_sg_symbol_H-M 'P 21/c'
_cod_database_code 2202422
_cod_database_fobs_code 2202422

loop_
_symmetry_equiv_pos_as_xyz
'x, y, z'
'-x, y+1/2, -z+1/2'
'-x, -y, -z'
'x, -y-1/2, z-1/2'

loop_
_atom_site_label
_atom_site_fract_x
_atom_site_fract_y
_atom_site_fract_z
_atom_site_U_iso_or_equiv
_atom_site_adp_type
_atom_site_calc_flag
_atom_site_refinement_flags
_atom_site_occupancy
_atom_site_disorder_assembly
_atom_site_disorder_group
_atom_site_type_symbol
O9 0.50285(10) 0.2117(2) 0.89740(10) 0.0679(5) Uani d . 1 . . O
O2 0.73492(9) 0.6133(2) 1.03766(9) 0.0624(4) Uani d . 1 . . O
C4A 0.76055(13) 0.3825(3) 0.87837(13) 0.0536(5) Uani d . 1 . . C
C8A 0.66753(13) 0.3635(3) 0.90751(12) 0.0509(5) Uani d . 1 . . C
C8 0.59316(13) 0.2098(3) 0.86396(13) 0.0539(5) Uani d . 1 . . C
O11 0.87556(11) 0.2677(3) 0.78487(11) 0.0810(5) Uani d . 1 . . O
C5 0.78005(15) 0.2404(3) 0.80701(14) 0.0593(5) Uani d . 1 . . C
C7 0.61220(14) 0.0759(3) 0.79265(14) 0.0589(5) Uani d . 1 . . C
H7 0.5625 -0.0250 0.7637 0.071 Uiso calc R 1 . . H
C1 0.64551(13) 0.5085(4) 0.98574(13) 0.0591(5) Uani d . 1 . . C
H1A 0.5960 0.6223 0.9595 0.071 Uiso calc R 1 . . H
H1B 0.6146 0.4177 1.0278 0.071 Uiso calc R 1 . . H
C4 0.83867(14) 0.5537(4) 0.92275(14) 0.0635(6) Uani d . 1 . . C
H4A 0.8664 0.6285 0.8742 0.076 Uiso calc R 1 . . H
H4B 0.8951 0.4791 0.9641 0.076 Uiso calc R 1 . . H
C6 0.70626(14) 0.0916(3) 0.76381(14) 0.0611(6) Uani d . 1 . . C
H6 0.7191 0.0016 0.7154 0.073 Uiso calc R 1 . . H
C3 0.79179(15) 0.7250(3) 0.97790(15) 0.0615(6) Uani d . 1 . . C
H3 0.7443 0.8186 0.9339 0.074 Uiso calc R 1 . . H
C10 0.42779(15) 0.0477(4) 0.86299(17) 0.0736(7) Uani d . 1 . . C
H10A 0.4048 0.0664 0.7966 0.110 Uiso calc R 1 . . H
H10B 0.3703 0.0637 0.8934 0.110 Uiso calc R 1 . . H
H10C 0.4573 -0.0981 0.8756 0.110 Uiso calc R 1 . . H
C13 0.87016(18) 0.8737(4) 1.03799(19) 0.0865(7) Uani d . 1 . . C
H13A 0.8361 0.9707 1.0745 0.130 Uiso calc R 1 . . H
H13B 0.9048 0.9615 0.9987 0.130 Uiso calc R 1 . . H
H13C 0.9196 0.7835 1.0791 0.130 Uiso calc R 1 . . H
C12 0.90347(19) 0.1157(5) 0.7204(2) 0.0936(8) Uani d . 1 . . C
H12A 0.8996 -0.0338 0.7431 0.140 Uiso calc R 1 . . H
H12B 0.9726 0.1462 0.7133 0.140 Uiso calc R 1 . . H
H12C 0.8572 0.1313 0.6609 0.140 Uiso calc R 1 . . H

loop_
_atom_site_aniso_label
_atom_site_aniso_U_11
_atom_site_aniso_U_22
_atom_site_aniso_U_33
_atom_site_aniso_U_12
_atom_site_aniso_U_13
_atom_site_aniso_U_23
O9 0.0473(7) 0.0815(10) 0.0778(10) -0.0147(6) 0.0191(7) -0.0171(7)
O2 0.0530(8) 0.0737(9) 0.0608(8) -0.0128(6) 0.0124(7) -0.0086(6)
C4A 0.0422(9) 0.0647(11) 0.0537(10) 0.0021(8) 0.0089(8) 0.0040(9)
C8A 0.0429(9) 0.0589(10) 0.0498(9) 0.0010(8) 0.0067(8) 0.0052(9)
C8 0.0412(9) 0.0627(11) 0.0573(10) 0.0008(8) 0.0090(8) 0.0028(9)
O11 0.0545(9) 0.1081(13) 0.0876(10) -0.0065(8) 0.0316(8) -0.0250(9)
C5 0.0446(10) 0.0742(13) 0.0604(11) 0.0048(9) 0.0133(9) -0.0002(10)
C7 0.0492(10) 0.0625(12) 0.0622(11) -0.0005(9) 0.0047(9) -0.0037(10)
C1 0.0461(10) 0.0710(12) 0.0621(11) -0.0078(9) 0.0153(9) -0.0068(10)
C4 0.0460(10) 0.0787(14) 0.0676(12) -0.0084(9) 0.0154(10) -0.0014(11)
C6 0.0559(11) 0.0693(13) 0.0577(11) 0.0080(9) 0.0102(9) -0.0064(9)
C3 0.0489(10) 0.0644(12) 0.0712(12) -0.0069(9) 0.0117(10) 0.0035(10)
C10 0.0515(11) 0.0740(14) 0.0980(16) -0.0162(10) 0.0215(11) -0.0105(12)
C13 0.0726(14) 0.0857(16) 0.1034(18) -0.0254(12) 0.0231(14) -0.0207(14)
C12 0.0727(15) 0.111(2) 0.1086(18) 0.0032(14) 0.0459(14) -0.0255(16)

loop_
_atom_type_symbol
_atom_type_description
_atom_type_scat_dispersion_real
_atom_type_scat_dispersion_imag
_atom_type_scat_source
C C 0.0033 0.0016 'International Tables Vol C Tables 4.2.6.8 and 6.1.1.4'
H H 0.0000 0.0000 'International Tables Vol C Tables 4.2.6.8 and 6.1.1.4'
O O 0.0106 0.0060 'International Tables Vol C Tables 4.2.6.8 and 6.1.1.4'

loop_
_geom_angle_atom_site_label_1
_geom_angle_atom_site_label_2
_geom_angle_atom_site_label_3
_geom_angle
C8 O9 C10 117.80(15)
C1 O2 C3 111.68(14)
C8A C4A C5 118.89(17)
C8A C4A C4 120.05(16)
C5 C4A C4 121.06(16)
C4A C8A C8 120.14(17)
C4A C8A C1 120.22(16)
C8 C8A C1 119.64(15)
O9 C8 C7 125.14(16)
O9 C8 C8A 114.51(16)
C7 C8 C8A 120.33(17)
C5 O11 C12 117.13(17)
O11 C5 C6 124.80(18)
O11 C5 C4A 114.55(17)
C6 C5 C4A 120.65(17)
C8 C7 C6 119.93(18)
C8 C7 H7 120.0
C6 C7 H7 120.0
O2 C1 C8A 112.98(14)
O2 C1 H1A 109.0
C8A C1 H1A 109.0
O2 C1 H1B 109.0
C8A C1 H1B 109.0
H1A C1 H1B 107.8
C4A C4 C3 111.69(15)
C4A C4 H4A 109.3
C3 C4 H4A 109.3
C4A C4 H4B 109.3
C3 C4 H4B 109.3
H4A C4 H4B 107.9
C5 C6 C7 120.01(18)
C5 C6 H6 120.0
C7 C6 H6 120.0
O2 C3 C13 108.02(18)
O2 C3 C4 109.25(15)
C13 C3 C4 113.64(17)
O2 C3 H3 108.6
C13 C3 H3 108.6
C4 C3 H3 108.6
O9 C10 H10A 109.5
O9 C10 H10B 109.5
H10A C10 H10B 109.5
O9 C10 H10C 109.5
H10A C10 H10C 109.5
H10B C10 H10C 109.5
C3 C13 H13A 109.5
C3 C13 H13B 109.5
H13A C13 H13B 109.5
C3 C13 H13C 109.5
H13A C13 H13C 109.5
H13B C13 H13C 109.5
O11 C12 H12A 109.5
O11 C12 H12B 109.5
H12A C12 H12B 109.5
O11 C12 H12C 109.5
H12A C12 H12C 109.5
H12B C12 H12C 109.5

loop_
_geom_bond_atom_site_label_1
_geom_bond_atom_site_label_2
_geom_bond_site_symmetry_2
_geom_bond_distance
_geom_bond_publ_flag
O9 C8 . 1.380(2) ?
O9 C10 . 1.416(2) ?
O2 C1 . 1.418(2) ?
O2 C3 . 1.428(2) ?
C4A C8A . 1.387(2) ?
C4A C5 . 1.408(3) ?
C4A C4 . 1.507(3) ?
C8A C8 . 1.404(3) ?
C8A C1 . 1.508(3) ?
C8 C7 . 1.376(3) ?
O11 C5 . 1.378(2) ?
O11 C12 . 1.411(3) ?
C5 C6 . 1.379(3) ?
C7 C6 . 1.397(3) ?
C7 H7 . 0.930 ?
C1 H1A . 0.970 ?
C1 H1B . 0.970 ?
C4 C3 . 1.513(3) ?
C4 H4A . 0.970 ?
C4 H4B . 0.970 ?
C6 H6 . 0.930 ?
C3 C13 . 1.508(3) ?
C3 H3 . 0.980 ?
C10 H10A . 0.960 ?
C10 H10B . 0.960 ?
C10 H10C . 0.960 ?
C13 H13A . 0.960 ?
C13 H13B . 0.960 ?
C13 H13C . 0.960 ?
C12 H12A . 0.960 ?
C12 H12B . 0.960 ?
C12 H12C . 0.960 ?

loop_
_geom_torsion_atom_site_label_1
_geom_torsion_atom_site_label_2
_geom_torsion_atom_site_label_3
_geom_torsion_atom_site_label_4
_geom_torsion
C5 C4A C8A C8 -2.1(3)
C4 C4A C8A C8 177.68(16)
C5 C4A C8A C1 178.19(17)
C4 C4A C8A C1 -2.0(3)
C10 O9 C8 C7 7.0(3)
C10 O9 C8 C8A -174.38(16)
C4A C8A C8 O9 -178.14(16)
C1 C8A C8 O9 1.5(2)
C4A C8A C8 C7 0.5(3)
C1 C8A C8 C7 -179.82(18)
C12 O11 C5 C6 -7.1(3)
C12 O11 C5 C4A 174.0(2)
C8A C4A C5 O11 -178.22(16)
C4 C4A C5 O11 2.0(3)
C8A C4A C5 C6 2.9(3)
C4 C4A C5 C6 -176.95(17)
O9 C8 C7 C6 178.96(17)
C8A C8 C7 C6 0.5(3)
C3 O2 C1 C8A 50.7(2)
C4A C8A C1 O2 -15.0(3)
C8 C8A C1 O2 165.36(16)
C8A C4A C4 C3 -14.8(2)
C5 C4A C4 C3 164.98(17)
O11 C5 C6 C7 179.27(19)
C4A C5 C6 C7 -1.9(3)
C8 C7 C6 C5 0.3(3)
C1 O2 C3 C13 167.14(17)
C1 O2 C3 C4 -68.79(19)
C4A C4 C3 O2 48.6(2)
C4A C4 C3 C13 169.26(19)
